data_7711617
loop_
_publ_author_name
'Podder, Nirmalya'
'Mandal, Sukanta'

_publ_section_title
;
 The effects of metal cofactors on the reactivity of quercetin
 2,4-dioxygenase: synthetic model studies with M(II)-complexes (M = Mn,
 Co, Ni, Cu, Zn) and assessment of the regulatory factors in catalytic
 efficacy.
;
_journal_name_full 'Dalton transactions (Cambridge, England : 2003)'
_journal_paper_doi 10.1039/d2dt02853k
_journal_year 2022
_chemical_formula_moiety 'C29 H27 Co N3 O4, O2'
_chemical_formula_sum 'C29 H27 Co N3 O6'
_chemical_formula_weight 572.47
_space_group_crystal_system monoclinic
_space_group_IT_number 14
_space_group_name_Hall '-P 2yn'
_space_group_name_H-M_alt 'P 1 21/n 1'
_atom_sites_solution_hydrogens geom
_audit_creation_method SHELXL-2018/3
_audit_update_record
;
2022-08-28 deposited with the CCDC.	2022-10-06 downloaded from the CCDC.
;
_cell_angle_alpha 90
_cell_angle_beta 93.42(5)
_cell_angle_gamma 90
_cell_formula_units_Z 4
_cell_length_a 14.39(4)
_cell_length_b 12.93(4)
_cell_length_c 15.07(4)
_cell_measurement_reflns_used 7334
_cell_measurement_temperature 296(2)
_cell_measurement_theta_max 29.469
_cell_measurement_theta_min 3.133
_cell_volume 2799(14)
_computing_data_collection 'Bruker SMART'
_computing_data_reduction 'Bruker Saint Plus'
_computing_molecular_graphics 'Ortep-3 for Windows ver 2014.1 University of Glasgow 2014'
_computing_publication_material 'SHELXL-2018 (Sheldrick, 2018)'
_computing_structure_refinement 'SHELXL-2018/3 (Sheldrick, 2018)'
_computing_structure_solution 'SHELXT 2014/5 (Sheldrick, 2014)'
_diffrn_ambient_temperature 296(2)
_diffrn_measured_fraction_theta_full 0.973
_diffrn_measured_fraction_theta_max 0.943
_diffrn_measurement_device_type 'Bruker SMART APEX-II CCD'
_diffrn_measurement_method '\f and \w scans'
_diffrn_radiation_type MoK\a
_diffrn_radiation_wavelength 0.71073
_diffrn_reflns_av_R_equivalents 0.0608
_diffrn_reflns_av_unetI/netI 0.0653
_diffrn_reflns_Laue_measured_fraction_full 0.973
_diffrn_reflns_Laue_measured_fraction_max 0.943
_diffrn_reflns_limit_h_max 18
_diffrn_reflns_limit_h_min -19
_diffrn_reflns_limit_k_max 17
_diffrn_reflns_limit_k_min -13
_diffrn_reflns_limit_l_max 20
_diffrn_reflns_limit_l_min -20
_diffrn_reflns_number 23137
_diffrn_reflns_point_group_measured_fraction_full 0.973
_diffrn_reflns_point_group_measured_fraction_max 0.943
_diffrn_reflns_theta_full 25.242
_diffrn_reflns_theta_max 29.469
_diffrn_reflns_theta_min 3.133
_exptl_absorpt_coefficient_mu 0.659
_exptl_absorpt_correction_T_max 0.7459
_exptl_absorpt_correction_T_min 0.4650
_exptl_absorpt_correction_type multi-scan
_exptl_absorpt_process_details
;
 SADABS 2016/2: Krause, L., Herbst-Irmer, R., Sheldrick G.M. & Stalke D.,
 J. Appl. Cryst. 48 (2015) 3-10
;
_exptl_crystal_colour purple
_exptl_crystal_density_diffrn 1.359
_exptl_crystal_description block
_exptl_crystal_F_000 1188
_exptl_crystal_size_max 0.18
_exptl_crystal_size_mid 0.12
_exptl_crystal_size_min 0.11
_refine_diff_density_max 0.318
_refine_diff_density_min -0.546
_refine_diff_density_rms 0.104
_refine_ls_extinction_method none
_refine_ls_goodness_of_fit_ref 1.004
_refine_ls_hydrogen_treatment constr
_refine_ls_matrix_type full
_refine_ls_number_parameters 361
_refine_ls_number_reflns 7334
_refine_ls_number_restraints 0
_refine_ls_restrained_S_all 1.004
_refine_ls_R_factor_all 0.0984
_refine_ls_R_factor_gt 0.0522
_refine_ls_shift/su_max 0.001
_refine_ls_shift/su_mean 0.000
_refine_ls_structure_factor_coef Fsqd
_refine_ls_weighting_details 'w=1/[\s^2^(Fo^2^)+(0.0895P)^2^+0.6226P] where P=(Fo^2^+2Fc^2^)/3'
_refine_ls_weighting_scheme calc
_refine_ls_wR_factor_gt 0.1440
_refine_ls_wR_factor_ref 0.1794
_reflns_Friedel_coverage 0.000
_reflns_number_gt 4444
_reflns_number_total 7334
_reflns_threshold_expression 'I > 2\s(I)'
_cod_data_source_file d2dt02853k2.cif
_cod_data_source_block CoLOAc
_cod_depositor_comments
;
The following automatic conversions were performed:

data item '_space_group_crystal_system' value 'Monoclinic' was
changed to 'monoclinic' in accordance with the
/home/data/users/saulius/crontab/automatic-downloads/rss-feeds/RSC/lib/dictionaries/cif_core.dic
dictionary named 'cif_core.dic' version 2.4.2 last updated on
2011-04-26.

Automatic conversion script
Id: cif_fix_values 7556 2019-12-06 15:28:31Z antanas 
;
_cod_original_sg_symbol_H-M 'P 21/n'
_cod_database_code 7711617
_shelx_shelxl_version_number 2018/3
_shelx_space_group_comment
;
The symmetry employed for this shelxl refinement is uniquely defined
by the following loop, which should always be used as a source of
symmetry information in preference to the above space-group names.
They are only intended as comments.
;
_shelx_estimated_absorpt_t_min 0.909
_shelx_estimated_absorpt_t_max 0.930

loop_
_space_group_symop_operation_xyz
'x, y, z'
'-x+1/2, y+1/2, -z+1/2'
'-x, -y, -z'
'x-1/2, -y-1/2, z-1/2'

loop_
_atom_site_label
_atom_site_type_symbol
_atom_site_fract_x
_atom_site_fract_y
_atom_site_fract_z
_atom_site_U_iso_or_equiv
_atom_site_adp_type
_atom_site_occupancy
_atom_site_site_symmetry_order
_atom_site_calc_flag
_atom_site_refinement_flags_posn
_atom_site_refinement_flags_adp
_atom_site_refinement_flags_occupancy
_atom_site_disorder_assembly
_atom_site_disorder_group
Co1 Co 0.98494(3) 0.21367(3) 0.66859(3) 0.04934(15) Uani 1 1 d . . . . .
N2 N 0.91206(15) 0.09150(16) 0.61621(14) 0.0442(5) Uani 1 1 d . . . . .
O1 O 0.93969(15) 0.35637(14) 0.69305(15) 0.0614(5) Uani 1 1 d . . . . .
N3 N 0.90665(15) 0.15710(16) 0.78621(14) 0.0456(5) Uani 1 1 d . . . . .
N1 N 0.99583(17) 0.23381(18) 0.52519(16) 0.0517(6) Uani 1 1 d . . . . .
C20 C 0.8184(2) 0.2165(2) 0.79162(18) 0.0502(6) Uani 1 1 d . . . . .
H20A H 0.832889 0.284392 0.816174 0.060 Uiso 1 1 calc R U . . .
H20B H 0.779182 0.181333 0.832192 0.060 Uiso 1 1 calc R U . . .
O2 O 0.83672(19) 0.48102(16) 0.66411(18) 0.0814(7) Uani 1 1 d . . . . .
C7 C 0.90384(19) 0.0785(2) 0.52715(17) 0.0474(6) Uani 1 1 d . . . . .
C11 C 0.87352(18) 0.0248(2) 0.67061(18) 0.0464(6) Uani 1 1 d . . . . .
C6 C 0.9492(2) 0.1609(2) 0.47565(18) 0.0505(6) Uani 1 1 d . . . . .
C14 C 0.9207(2) 0.1630(2) 0.95696(18) 0.0513(7) Uani 1 1 d . . . . .
C10 C 0.8260(2) -0.0610(2) 0.6372(2) 0.0600(7) Uani 1 1 d . . . . .
H10 H 0.800081 -0.108217 0.675147 0.072 Uiso 1 1 calc R U . . .
C27 C 0.8579(2) 0.3894(2) 0.66883(19) 0.0539(7) Uani 1 1 d . . . . .
C13 C 0.9663(2) 0.1747(2) 0.86979(18) 0.0527(7) Uani 1 1 d . . . . .
H13A H 0.991759 0.244099 0.867461 0.063 Uiso 1 1 calc R U . . .
H13B H 1.018308 0.126954 0.869965 0.063 Uiso 1 1 calc R U . . .
C12 C 0.8887(2) 0.0459(2) 0.76906(18) 0.0515(6) Uani 1 1 d . . . . .
H12A H 0.834146 0.024545 0.799081 0.062 Uiso 1 1 calc R U . . .
H12B H 0.941294 0.005628 0.793002 0.062 Uiso 1 1 calc R U . . .
C26 C 0.7849(2) 0.3106(2) 0.64470(19) 0.0511(6) Uani 1 1 d . . . . .
C21 C 0.76436(19) 0.2297(2) 0.70260(19) 0.0484(6) Uani 1 1 d . . . . .
C8 C 0.8565(2) -0.0047(2) 0.4903(2) 0.0602(7) Uani 1 1 d . . . . .
H8 H 0.850616 -0.013368 0.428992 0.072 Uiso 1 1 calc R U . . .
C2 C 1.0389(2) 0.3109(2) 0.4837(2) 0.0617(8) Uani 1 1 d . . . . .
C9 C 0.8179(2) -0.0752(2) 0.5463(2) 0.0677(9) Uani 1 1 d . . . . .
H9 H 0.786337 -0.132545 0.522581 0.081 Uiso 1 1 calc R U . . .
C28 C 1.1487(2) 0.1542(3) 0.7361(2) 0.0597(8) Uani 1 1 d . . . . .
C15 C 0.8971(2) 0.0678(3) 0.9906(2) 0.0620(8) Uani 1 1 d . . . . .
H15 H 0.907128 0.008427 0.957621 0.074 Uiso 1 1 calc R U . . .
C5 C 0.9448(2) 0.1618(3) 0.3836(2) 0.0652(8) Uani 1 1 d . . . . .
H5 H 0.913122 0.110202 0.351124 0.078 Uiso 1 1 calc R U . . .
C22 C 0.6915(2) 0.1631(2) 0.6787(2) 0.0635(8) Uani 1 1 d . . . . .
H22 H 0.674958 0.111961 0.718119 0.076 Uiso 1 1 calc R U . . .
O3 O 1.1137(2) 0.2357(3) 0.7229(2) 0.1047(10) Uani 1 1 d . . . . .
C19 C 0.9049(3) 0.2495(3) 1.0080(2) 0.0730(9) Uani 1 1 d . . . . .
H19 H 0.920259 0.314606 0.987059 0.088 Uiso 1 1 calc R U . . .
C16 C 0.8588(3) 0.0588(3) 1.0723(2) 0.0740(9) Uani 1 1 d . . . . .
H16 H 0.842937 -0.006042 1.093424 0.089 Uiso 1 1 calc R U . . .
O4 O 1.1151(2) 0.0728(3) 0.7188(2) 0.1149(11) Uani 1 1 d . . . . .
C3 C 1.0350(3) 0.3157(3) 0.3904(2) 0.0730(9) Uani 1 1 d . . . . .
H3 H 1.064245 0.369650 0.362248 0.088 Uiso 1 1 calc R U . . .
C1 C 1.0903(3) 0.3894(3) 0.5402(3) 0.0828(11) Uani 1 1 d . . . . .
H1A H 1.117658 0.439720 0.502878 0.124 Uiso 1 1 calc R U . . .
H1B H 1.047977 0.423085 0.577663 0.124 Uiso 1 1 calc R U . . .
H1C H 1.138448 0.355725 0.576414 0.124 Uiso 1 1 calc R U . . .
C23 C 0.6433(3) 0.1718(3) 0.5974(3) 0.0855(12) Uani 1 1 d . . . . .
H23 H 0.595714 0.125511 0.581586 0.103 Uiso 1 1 calc R U . . .
C4 C 0.9887(3) 0.2416(3) 0.3412(2) 0.0781(10) Uani 1 1 d . . . . .
H4 H 0.986521 0.244519 0.279451 0.094 Uiso 1 1 calc R U . . .
C25 C 0.7342(3) 0.3191(3) 0.5636(2) 0.0722(9) Uani 1 1 d . . . . .
H25 H 0.746814 0.373046 0.525271 0.087 Uiso 1 1 calc R U . . .
C17 C 0.8440(3) 0.1457(3) 1.1223(2) 0.0850(11) Uani 1 1 d . . . . .
H17 H 0.819053 0.139774 1.177604 0.102 Uiso 1 1 calc R U . . .
C29 C 1.2458(3) 0.1560(4) 0.7889(3) 0.0982(14) Uani 1 1 d . . . . .
H29A H 1.268569 0.086599 0.796311 0.147 Uiso 1 1 calc R U . . .
H29B H 1.288832 0.195802 0.756584 0.147 Uiso 1 1 calc R U . . .
H29C H 1.239440 0.186825 0.846195 0.147 Uiso 1 1 calc R U . . .
C18 C 0.8665(4) 0.2406(4) 1.0900(3) 0.0947(13) Uani 1 1 d . . . . .
H18 H 0.855904 0.299637 1.123195 0.114 Uiso 1 1 calc R U . . .
C24 C 0.6658(3) 0.2491(4) 0.5394(3) 0.0927(13) Uani 1 1 d . . . . .
H24 H 0.634415 0.253787 0.483823 0.111 Uiso 1 1 calc R U . . .
O1W O 1.0992(7) 0.4634(6) 0.8504(6) 0.271(4) Uani 1 1 d . . . . .
O2WA O 1.0388(7) 0.5203(6) 0.7971(6) 0.158(3) Uani 0.6 1 d . . P A 1
O2WB O 1.0017(10) 0.4507(10) 0.8520(9) 0.149(4) Uani 0.4 1 d . . P A 2

loop_
_atom_site_aniso_label
_atom_site_aniso_U_11
_atom_site_aniso_U_22
_atom_site_aniso_U_33
_atom_site_aniso_U_23
_atom_site_aniso_U_13
_atom_site_aniso_U_12
Co1 0.0488(3) 0.0450(2) 0.0548(2) -0.00530(16) 0.00765(17) -0.00554(15)
N2 0.0426(12) 0.0437(10) 0.0466(11) -0.0019(9) 0.0047(9) -0.0010(9)
O1 0.0594(14) 0.0446(9) 0.0804(14) -0.0100(10) 0.0050(11) -0.0041(9)
N3 0.0465(13) 0.0462(11) 0.0440(11) -0.0009(9) 0.0027(9) -0.0014(9)
N1 0.0493(14) 0.0521(12) 0.0544(13) 0.0055(11) 0.0085(11) -0.0019(10)
C20 0.0497(17) 0.0556(15) 0.0460(14) 0.0016(12) 0.0096(12) 0.0055(12)
O2 0.0933(18) 0.0442(11) 0.109(2) 0.0015(12) 0.0217(15) 0.0064(11)
C7 0.0428(15) 0.0502(13) 0.0496(14) -0.0029(12) 0.0070(11) 0.0021(11)
C11 0.0432(15) 0.0458(13) 0.0510(14) -0.0006(11) 0.0091(11) -0.0044(11)
C6 0.0494(17) 0.0522(15) 0.0504(14) 0.0008(12) 0.0053(12) 0.0023(12)
C14 0.0485(17) 0.0600(16) 0.0446(14) -0.0014(13) -0.0043(12) 0.0001(13)
C10 0.0603(19) 0.0531(15) 0.0674(18) -0.0008(14) 0.0112(15) -0.0154(13)
C27 0.067(2) 0.0435(13) 0.0526(15) -0.0013(12) 0.0164(14) 0.0014(13)
C13 0.0534(17) 0.0579(15) 0.0463(14) 0.0014(13) -0.0003(12) -0.0061(13)
C12 0.0573(18) 0.0474(13) 0.0504(14) 0.0040(12) 0.0079(12) -0.0049(12)
C26 0.0533(17) 0.0476(13) 0.0526(15) 0.0014(12) 0.0065(13) 0.0088(12)
C21 0.0436(16) 0.0505(14) 0.0513(14) 0.0033(12) 0.0054(12) 0.0070(11)
C8 0.0609(19) 0.0648(17) 0.0549(16) -0.0110(14) 0.0031(14) -0.0081(15)
C2 0.0557(19) 0.0605(16) 0.0698(19) 0.0113(15) 0.0113(15) -0.0044(14)
C9 0.069(2) 0.0591(16) 0.075(2) -0.0166(16) 0.0060(16) -0.0194(15)
C28 0.0528(19) 0.0667(19) 0.0626(18) -0.0040(16) 0.0285(15) -0.0071(15)
C15 0.068(2) 0.0658(18) 0.0520(16) 0.0014(15) 0.0035(14) 0.0018(15)
C5 0.069(2) 0.076(2) 0.0511(16) 0.0022(15) 0.0051(15) -0.0002(16)
C22 0.0474(18) 0.0646(18) 0.078(2) 0.0127(16) 0.0008(15) -0.0008(14)
O3 0.0687(19) 0.129(3) 0.116(3) 0.031(2) -0.0028(17) -0.0074(18)
C19 0.098(3) 0.0673(18) 0.0532(17) -0.0064(16) 0.0033(18) -0.0065(19)
C16 0.083(3) 0.080(2) 0.0584(18) 0.0109(18) 0.0029(17) -0.0044(19)
O4 0.113(3) 0.147(3) 0.085(2) -0.033(2) 0.0109(17) -0.024(2)
C3 0.080(2) 0.074(2) 0.066(2) 0.0228(18) 0.0151(18) -0.0050(18)
C1 0.090(3) 0.072(2) 0.087(2) 0.0128(19) 0.008(2) -0.029(2)
C23 0.068(3) 0.086(2) 0.099(3) 0.014(2) -0.027(2) -0.0109(19)
C4 0.087(3) 0.095(3) 0.0533(18) 0.0117(19) 0.0099(17) -0.005(2)
C25 0.078(2) 0.0680(18) 0.069(2) 0.0203(17) -0.0093(18) 0.0036(17)
C17 0.101(3) 0.110(3) 0.0450(16) -0.001(2) 0.0122(18) 0.001(2)
C29 0.070(3) 0.143(4) 0.081(3) 0.033(3) -0.002(2) -0.009(3)
C18 0.144(4) 0.085(3) 0.057(2) -0.017(2) 0.018(2) 0.004(3)
C24 0.084(3) 0.108(3) 0.082(3) 0.020(2) -0.033(2) -0.003(3)
O1W 0.347(12) 0.179(6) 0.273(8) 0.009(5) -0.105(8) -0.069(7)
O2WA 0.174(7) 0.112(5) 0.182(7) -0.012(5) -0.058(6) -0.007(5)
O2WB 0.175(12) 0.141(10) 0.129(8) -0.030(8) 0.005(8) -0.039(8)

loop_
_atom_type_symbol
_atom_type_description
_atom_type_scat_dispersion_real
_atom_type_scat_dispersion_imag
_atom_type_scat_source
C C 0.0033 0.0016 'International Tables Vol C Tables 4.2.6.8 and 6.1.1.4'
H H 0.0000 0.0000 'International Tables Vol C Tables 4.2.6.8 and 6.1.1.4'
N N 0.0061 0.0033 'International Tables Vol C Tables 4.2.6.8 and 6.1.1.4'
O O 0.0106 0.0060 'International Tables Vol C Tables 4.2.6.8 and 6.1.1.4'
Co Co 0.3494 0.9721 'International Tables Vol C Tables 4.2.6.8 and 6.1.1.4'

loop_
_geom_angle_atom_site_label_1
_geom_angle_atom_site_label_2
_geom_angle_atom_site_label_3
_geom_angle
_geom_angle_site_symmetry_1
_geom_angle_site_symmetry_3
_geom_angle_publ_flag
O1 Co1 O3 95.58(17) . . ?
O1 Co1 N2 128.58(18) . . ?
O3 Co1 N2 135.60(14) . . ?
O1 Co1 N1 96.63(11) . . ?
O3 Co1 N1 105.52(16) . . ?
N2 Co1 N1 76.97(14) . . ?
O1 Co1 N3 88.34(15) . . ?
O3 Co1 N3 102.5(2) . . ?
N2 Co1 N3 77.56(18) . . ?
N1 Co1 N3 150.88(11) . . ?
C11 N2 C7 121.0(3) . . ?
C11 N2 Co1 119.3(2) . . ?
C7 N2 Co1 119.71(18) . . ?
C27 O1 Co1 123.92(18) . . ?
C12 N3 C20 111.7(3) . . ?
C12 N3 C13 112.3(2) . . ?
C20 N3 C13 108.8(2) . . ?
C12 N3 Co1 105.37(19) . . ?
C20 N3 Co1 109.9(2) . . ?
C13 N3 Co1 108.7(3) . . ?
C2 N1 C6 119.0(3) . . ?
C2 N1 Co1 127.4(2) . . ?
C6 N1 Co1 113.5(2) . . ?
N3 C20 C21 113.7(2) . . ?
N3 C20 H20A 108.8 . . ?
C21 C20 H20A 108.8 . . ?
N3 C20 H20B 108.8 . . ?
C21 C20 H20B 108.8 . . ?
H20A C20 H20B 107.7 . . ?
N2 C7 C8 120.7(3) . . ?
N2 C7 C6 114.4(3) . . ?
C8 C7 C6 124.8(3) . . ?
N2 C11 C10 120.7(3) . . ?
N2 C11 C12 116.4(3) . . ?
C10 C11 C12 122.9(2) . . ?
N1 C6 C5 122.6(3) . . ?
N1 C6 C7 115.3(3) . . ?
C5 C6 C7 122.1(3) . . ?
C15 C14 C19 117.7(3) . . ?
C15 C14 C13 122.5(3) . . ?
C19 C14 C13 119.8(3) . . ?
C9 C10 C11 118.6(3) . . ?
C9 C10 H10 120.7 . . ?
C11 C10 H10 120.7 . . ?
O2 C27 O1 124.0(3) . . ?
O2 C27 C26 118.5(3) . . ?
O1 C27 C26 117.5(3) . . ?
N3 C13 C14 117.3(3) . . ?
N3 C13 H13A 108.0 . . ?
C14 C13 H13A 108.0 . . ?
N3 C13 H13B 108.0 . . ?
C14 C13 H13B 108.0 . . ?
H13A C13 H13B 107.2 . . ?
N3 C12 C11 111.1(2) . . ?
N3 C12 H12A 109.4 . . ?
C11 C12 H12A 109.4 . . ?
N3 C12 H12B 109.4 . . ?
C11 C12 H12B 109.4 . . ?
H12A C12 H12B 108.0 . . ?
C25 C26 C21 119.1(3) . . ?
C25 C26 C27 119.0(3) . . ?
C21 C26 C27 121.9(3) . . ?
C22 C21 C26 119.0(3) . . ?
C22 C21 C20 120.0(3) . . ?
C26 C21 C20 121.1(3) . . ?
C7 C8 C9 118.6(3) . . ?
C7 C8 H8 120.7 . . ?
C9 C8 H8 120.7 . . ?
N1 C2 C3 120.4(3) . . ?
N1 C2 C1 117.7(3) . . ?
C3 C2 C1 122.0(3) . . ?
C10 C9 C8 120.3(3) . . ?
C10 C9 H9 119.8 . . ?
C8 C9 H9 119.8 . . ?
O3 C28 O4 126.3(4) . . ?
O3 C28 C29 115.6(4) . . ?
O4 C28 C29 117.8(4) . . ?
C14 C15 C16 121.4(3) . . ?
C14 C15 H15 119.3 . . ?
C16 C15 H15 119.3 . . ?
C6 C5 C4 118.2(3) . . ?
C6 C5 H5 120.9 . . ?
C4 C5 H5 120.9 . . ?
C23 C22 C21 120.9(3) . . ?
C23 C22 H22 119.5 . . ?
C21 C22 H22 119.5 . . ?
C28 O3 Co1 108.6(3) . . ?
C14 C19 C18 121.0(4) . . ?
C14 C19 H19 119.5 . . ?
C18 C19 H19 119.5 . . ?
C17 C16 C15 120.1(4) . . ?
C17 C16 H16 119.9 . . ?
C15 C16 H16 119.9 . . ?
C4 C3 C2 120.2(3) . . ?
C4 C3 H3 119.9 . . ?
C2 C3 H3 119.9 . . ?
C2 C1 H1A 109.5 . . ?
C2 C1 H1B 109.5 . . ?
H1A C1 H1B 109.5 . . ?
C2 C1 H1C 109.5 . . ?
H1A C1 H1C 109.5 . . ?
H1B C1 H1C 109.5 . . ?
C22 C23 C24 119.9(4) . . ?
C22 C23 H23 120.0 . . ?
C24 C23 H23 120.0 . . ?
C3 C4 C5 119.6(4) . . ?
C3 C4 H4 120.2 . . ?
C5 C4 H4 120.2 . . ?
C24 C25 C26 120.8(3) . . ?
C24 C25 H25 119.6 . . ?
C26 C25 H25 119.6 . . ?
C18 C17 C16 119.4(4) . . ?
C18 C17 H17 120.3 . . ?
C16 C17 H17 120.3 . . ?
C28 C29 H29A 109.5 . . ?
C28 C29 H29B 109.5 . . ?
H29A C29 H29B 109.5 . . ?
C28 C29 H29C 109.5 . . ?
H29A C29 H29C 109.5 . . ?
H29B C29 H29C 109.5 . . ?
C17 C18 C19 120.5(4) . . ?
C17 C18 H18 119.8 . . ?
C19 C18 H18 119.8 . . ?
C25 C24 C23 120.2(4) . . ?
C25 C24 H24 119.9 . . ?
C23 C24 H24 119.9 . . ?

loop_
_geom_bond_atom_site_label_1
_geom_bond_atom_site_label_2
_geom_bond_distance
_geom_bond_site_symmetry_2
_geom_bond_publ_flag
Co1 O1 1.998(5) . ?
Co1 O3 2.001(6) . ?
Co1 N2 2.030(4) . ?
Co1 N1 2.192(7) . ?
Co1 N3 2.277(5) . ?
N2 C11 1.334(4) . ?
N2 C7 1.351(5) . ?
O1 C27 1.285(5) . ?
N3 C12 1.481(5) . ?
N3 C20 1.491(5) . ?
N3 C13 1.499(5) . ?
N1 C2 1.347(4) . ?
N1 C6 1.355(4) . ?
C20 C21 1.520(5) . ?
C20 H20A 0.9700 . ?
C20 H20B 0.9700 . ?
O2 C27 1.224(4) . ?
C7 C8 1.372(5) . ?
C7 C6 1.492(5) . ?
C11 C10 1.382(5) . ?
C11 C12 1.512(6) . ?
C6 C5 1.385(6) . ?
C14 C15 1.382(5) . ?
C14 C19 1.384(5) . ?
C14 C13 1.511(5) . ?
C10 C9 1.380(6) . ?
C10 H10 0.9300 . ?
C27 C26 1.493(5) . ?
C13 H13A 0.9700 . ?
C13 H13B 0.9700 . ?
C12 H12A 0.9700 . ?
C12 H12B 0.9700 . ?
C26 C25 1.391(5) . ?
C26 C21 1.405(5) . ?
C21 C22 1.388(5) . ?
C8 C9 1.381(5) . ?
C8 H8 0.9300 . ?
C2 C3 1.405(6) . ?
C2 C1 1.493(5) . ?
C9 H9 0.9300 . ?
C28 O3 1.180(5) . ?
C28 O4 1.181(5) . ?
C28 C29 1.566(6) . ?
C15 C16 1.384(6) . ?
C15 H15 0.9300 . ?
C5 C4 1.386(6) . ?
C5 H5 0.9300 . ?
C22 C23 1.375(6) . ?
C22 H22 0.9300 . ?
C19 C18 1.389(6) . ?
C19 H19 0.9300 . ?
C16 C17 1.376(6) . ?
C16 H16 0.9300 . ?
C3 C4 1.362(6) . ?
C3 H3 0.9300 . ?
C1 H1A 0.9600 . ?
C1 H1B 0.9600 . ?
C1 H1C 0.9600 . ?
C23 C24 1.379(6) . ?
C23 H23 0.9300 . ?
C4 H4 0.9300 . ?
C25 C24 1.371(6) . ?
C25 H25 0.9300 . ?
C17 C18 1.366(7) . ?
C17 H17 0.9300 . ?
C29 H29A 0.9600 . ?
C29 H29B 0.9600 . ?
C29 H29C 0.9600 . ?
C18 H18 0.9300 . ?
C24 H24 0.9300 . ?
O1W O2WA 1.364(9) . ?
O1W O2WB 1.414(15) . ?

loop_
_geom_torsion_atom_site_label_1
_geom_torsion_atom_site_label_2
_geom_torsion_atom_site_label_3
_geom_torsion_atom_site_label_4
_geom_torsion
_geom_torsion_site_symmetry_1
_geom_torsion_site_symmetry_2
_geom_torsion_site_symmetry_3
_geom_torsion_site_symmetry_4
_geom_torsion_publ_flag
C12 N3 C20 C21 -71.6(3) . . . . ?
C13 N3 C20 C21 163.9(2) . . . . ?
Co1 N3 C20 C21 45.0(3) . . . . ?
C11 N2 C7 C8 -0.9(4) . . . . ?
Co1 N2 C7 C8 178.6(2) . . . . ?
C11 N2 C7 C6 178.8(2) . . . . ?
Co1 N2 C7 C6 -1.7(3) . . . . ?
C7 N2 C11 C10 1.6(4) . . . . ?
Co1 N2 C11 C10 -177.9(2) . . . . ?
C7 N2 C11 C12 178.9(2) . . . . ?
Co1 N2 C11 C12 -0.6(3) . . . . ?
C2 N1 C6 C5 0.7(4) . . . . ?
Co1 N1 C6 C5 177.8(2) . . . . ?
C2 N1 C6 C7 179.9(3) . . . . ?
Co1 N1 C6 C7 -3.0(3) . . . . ?
N2 C7 C6 N1 3.1(4) . . . . ?
C8 C7 C6 N1 -177.2(3) . . . . ?
N2 C7 C6 C5 -177.6(3) . . . . ?
C8 C7 C6 C5 2.1(5) . . . . ?
N2 C11 C10 C9 -1.1(5) . . . . ?
C12 C11 C10 C9 -178.2(3) . . . . ?
Co1 O1 C27 O2 -161.8(3) . . . . ?
Co1 O1 C27 C26 17.9(4) . . . . ?
C12 N3 C13 C14 -75.9(3) . . . . ?
C20 N3 C13 C14 48.3(3) . . . . ?
Co1 N3 C13 C14 167.9(2) . . . . ?
C15 C14 C13 N3 73.3(4) . . . . ?
C19 C14 C13 N3 -109.5(3) . . . . ?
C20 N3 C12 C11 86.0(3) . . . . ?
C13 N3 C12 C11 -151.4(3) . . . . ?
Co1 N3 C12 C11 -33.3(3) . . . . ?
N2 C11 C12 N3 25.2(3) . . . . ?
C10 C11 C12 N3 -157.6(3) . . . . ?
O2 C27 C26 C25 51.8(4) . . . . ?
O1 C27 C26 C25 -127.9(3) . . . . ?
O2 C27 C26 C21 -126.4(3) . . . . ?
O1 C27 C26 C21 53.9(4) . . . . ?
C25 C26 C21 C22 -2.5(4) . . . . ?
C27 C26 C21 C22 175.7(3) . . . . ?
C25 C26 C21 C20 179.5(3) . . . . ?
C27 C26 C21 C20 -2.3(4) . . . . ?
N3 C20 C21 C22 97.1(4) . . . . ?
N3 C20 C21 C26 -84.9(4) . . . . ?
N2 C7 C8 C9 -0.4(5) . . . . ?
C6 C7 C8 C9 180.0(3) . . . . ?
C6 N1 C2 C3 0.3(5) . . . . ?
Co1 N1 C2 C3 -176.4(2) . . . . ?
C6 N1 C2 C1 -179.4(3) . . . . ?
Co1 N1 C2 C1 3.9(4) . . . . ?
C11 C10 C9 C8 -0.1(5) . . . . ?
C7 C8 C9 C10 0.8(5) . . . . ?
C19 C14 C15 C16 0.1(5) . . . . ?
C13 C14 C15 C16 177.4(3) . . . . ?
N1 C6 C5 C4 -1.0(5) . . . . ?
C7 C6 C5 C4 179.7(3) . . . . ?
C26 C21 C22 C23 3.8(5) . . . . ?
C20 C21 C22 C23 -178.1(3) . . . . ?
O4 C28 O3 Co1 1.5(5) . . . . ?
C29 C28 O3 Co1 -173.1(2) . . . . ?
C15 C14 C19 C18 -0.1(5) . . . . ?
C13 C14 C19 C18 -177.4(4) . . . . ?
C14 C15 C16 C17 -0.5(5) . . . . ?
N1 C2 C3 C4 -0.8(6) . . . . ?
C1 C2 C3 C4 178.9(4) . . . . ?
C21 C22 C23 C24 -1.7(6) . . . . ?
C2 C3 C4 C5 0.4(6) . . . . ?
C6 C5 C4 C3 0.4(6) . . . . ?
C21 C26 C25 C24 -0.9(6) . . . . ?
C27 C26 C25 C24 -179.2(4) . . . . ?
C15 C16 C17 C18 0.8(6) . . . . ?
C16 C17 C18 C19 -0.8(7) . . . . ?
C14 C19 C18 C17 0.5(7) . . . . ?
C26 C25 C24 C23 3.1(7) . . . . ?
C22 C23 C24 C25 -1.8(7) . . . . ?
